data_2210282
loop_
_publ_author_name
'Shu-Sheng Zhang'
'Li-Li Xu'
'Sai Bi'
'Xue-Mei Li'
'Yong-Hong Wen'

_publ_section_title
;
 <i>N</i>,<i>N</i>'-Di-1-naphthyloxamide
;
_journal_coeditor_code HK2094
_journal_issue 9
_journal_name_full 'Acta Crystallographica Section E'
_journal_page_first o3645
_journal_page_last o3646
_journal_paper_doi 10.1107/S1600536806029370
_journal_volume 62
_journal_year 2006
_chemical_formula_iupac 'C22 H16 N2 O2'
_chemical_formula_moiety 'C22 H16 N2 O2'
_chemical_formula_sum 'C22 H16 N2 O2'
_chemical_formula_weight 340.37
_chemical_name_systematic
;
N,N'-Di-1-naphthyloxamide
;
_space_group_IT_number 14
_symmetry_cell_setting monoclinic
_symmetry_space_group_name_Hall '-P 2ybc'
_symmetry_space_group_name_H-M 'P 1 21/c 1'
_atom_sites_solution_hydrogens geom
_atom_sites_solution_primary direct
_atom_sites_solution_secondary difmap
_audit_creation_method SHELXL-97
_cell_angle_alpha 90.00
_cell_angle_beta 91.798(6)
_cell_angle_gamma 90.00
_cell_formula_units_Z 2
_cell_length_a 14.351(5)
_cell_length_b 6.105(2)
_cell_length_c 9.639(4)
_cell_measurement_reflns_used 676
_cell_measurement_temperature 294(2)
_cell_measurement_theta_max 22.4
_cell_measurement_theta_min 2.8
_cell_volume 844.1(5)
_computing_cell_refinement 'SAINT (Siemens, 1996)'
_computing_data_collection 'SMART (Siemens, 1996)'
_computing_data_reduction SAINT
_computing_molecular_graphics 'SHELXTL (Siemens, 1996)'
_computing_publication_material
;
SHELXTL, PARST (Nardelli, 1995) and PLATON (Spek, 2003)
;
_computing_structure_refinement 'SHELXL97 (Sheldrick, 1997)'
_computing_structure_solution 'SHELXS97 (Sheldrick, 1997)'
_diffrn_ambient_temperature 294(2)
_diffrn_detector_area_resol_mean 8.33
_diffrn_measured_fraction_theta_full 0.996
_diffrn_measured_fraction_theta_max 0.996
_diffrn_measurement_device_type 'Siemens SMART 1000 CCD area-detector'
_diffrn_measurement_method \w
_diffrn_radiation_monochromator graphite
_diffrn_radiation_source 'fine-focus sealed tube'
_diffrn_radiation_type MoK\a
_diffrn_radiation_wavelength 0.71073
_diffrn_reflns_av_R_equivalents 0.0449
_diffrn_reflns_av_sigmaI/netI 0.0555
_diffrn_reflns_limit_h_max 13
_diffrn_reflns_limit_h_min -17
_diffrn_reflns_limit_k_max 7
_diffrn_reflns_limit_k_min -7
_diffrn_reflns_limit_l_max 10
_diffrn_reflns_limit_l_min -11
_diffrn_reflns_number 4238
_diffrn_reflns_theta_full 25.96
_diffrn_reflns_theta_max 25.96
_diffrn_reflns_theta_min 1.42
_diffrn_standards_number 0
_exptl_absorpt_coefficient_mu 0.087
_exptl_absorpt_correction_T_max 0.9939
_exptl_absorpt_correction_T_min 0.9652
_exptl_absorpt_correction_type multi-scan
_exptl_absorpt_process_details '(SADABS; Sheldrick, 1996)'
_exptl_crystal_colour colorless
_exptl_crystal_density_diffrn 1.339
_exptl_crystal_density_method 'not measured'
_exptl_crystal_description block
_exptl_crystal_F_000 356
_exptl_crystal_size_max 0.41
_exptl_crystal_size_mid 0.25
_exptl_crystal_size_min 0.07
_refine_diff_density_max 0.152
_refine_diff_density_min -0.176
_refine_ls_extinction_method none
_refine_ls_goodness_of_fit_ref 1.040
_refine_ls_hydrogen_treatment constr
_refine_ls_matrix_type full
_refine_ls_number_parameters 118
_refine_ls_number_reflns 1643
_refine_ls_number_restraints 0
_refine_ls_restrained_S_all 1.040
_refine_ls_R_factor_all 0.1059
_refine_ls_R_factor_gt 0.0574
_refine_ls_shift/su_max 0.000
_refine_ls_shift/su_mean 0.000
_refine_ls_structure_factor_coef Fsqd
_refine_ls_weighting_details 'calc w=1/[\s^2^(Fo^2^)+(0.0713P)^2^+0.0595P] where P=(Fo^2^+2Fc^2^)/3'
_refine_ls_weighting_scheme calc
_refine_ls_wR_factor_gt 0.1346
_refine_ls_wR_factor_ref 0.1572
_reflns_number_gt 993
_reflns_number_total 1643
_reflns_threshold_expression I>2\s(I)
_cod_data_source_file hk2094.cif
_cod_data_source_block I
_cod_original_sg_symbol_H-M 'P 21/c'
_cod_database_code 2210282
_cod_database_fobs_code 2210282

loop_
_symmetry_equiv_pos_as_xyz
'x, y, z'
'-x, y+1/2, -z+1/2'
'-x, -y, -z'
'x, -y-1/2, z-1/2'

loop_
_atom_site_type_symbol
_atom_site_label
_atom_site_fract_x
_atom_site_fract_y
_atom_site_fract_z
_atom_site_U_iso_or_equiv
_atom_site_adp_type
_atom_site_calc_flag
_atom_site_refinement_flags
_atom_site_occupancy
O O1 0.02401(13) 0.8820(3) 0.66301(18) 0.0557(6) Uani d . 1
N N1 0.08560(13) 0.8037(3) 0.4527(2) 0.0435(6) Uani d . 1
H H1A 0.0852 0.8447 0.3674 0.052 Uiso calc R 1
C C1 0.23516(17) 0.6130(4) 0.4304(2) 0.0421(6) Uani d . 1
C C2 0.26924(18) 0.7737(5) 0.3390(3) 0.0528(7) Uani d . 1
H H2A 0.2326 0.8948 0.3161 0.063 Uiso calc R 1
C C3 0.35520(19) 0.7528(6) 0.2842(3) 0.0701(9) Uani d . 1
H H3A 0.3764 0.8595 0.2240 0.084 Uiso calc R 1
C C4 0.4118(2) 0.5728(6) 0.3176(4) 0.0797(10) Uani d . 1
H H4A 0.4701 0.5598 0.2790 0.096 Uiso calc R 1
C C5 0.3820(2) 0.4177(6) 0.4057(4) 0.0724(10) Uani d . 1
H H5A 0.4207 0.2995 0.4274 0.087 Uiso calc R 1
C C6 0.29343(19) 0.4302(4) 0.4658(3) 0.0543(8) Uani d . 1
C C7 0.2622(2) 0.2745(5) 0.5619(3) 0.0662(9) Uani d . 1
H H7A 0.2999 0.1555 0.5855 0.079 Uiso calc R 1
C C8 0.1781(2) 0.2954(5) 0.6202(3) 0.0649(9) Uani d . 1
H H8A 0.1594 0.1923 0.6846 0.078 Uiso calc R 1
C C9 0.1182(2) 0.4722(4) 0.5844(3) 0.0523(7) Uani d . 1
H H9A 0.0601 0.4835 0.6240 0.063 Uiso calc R 1
C C10 0.14595(17) 0.6258(4) 0.4917(2) 0.0419(6) Uani d . 1
C C11 0.02953(16) 0.9119(4) 0.5384(3) 0.0413(6) Uani d . 1

loop_
_atom_site_aniso_label
_atom_site_aniso_U_11
_atom_site_aniso_U_22
_atom_site_aniso_U_33
_atom_site_aniso_U_12
_atom_site_aniso_U_13
_atom_site_aniso_U_23
O1 0.0726(13) 0.0582(12) 0.0367(11) 0.0104(10) 0.0078(9) 0.0009(9)
N1 0.0493(12) 0.0484(12) 0.0329(11) 0.0032(11) 0.0056(9) 0.0020(10)
C1 0.0480(15) 0.0361(13) 0.0417(14) -0.0010(12) -0.0049(12) -0.0041(12)
C2 0.0430(15) 0.0557(16) 0.0596(18) 0.0036(13) -0.0018(13) 0.0062(14)
C3 0.0466(18) 0.086(2) 0.078(2) 0.0021(17) 0.0068(16) 0.0086(18)
C4 0.0489(18) 0.099(3) 0.091(3) 0.018(2) 0.0038(17) -0.004(2)
C5 0.062(2) 0.069(2) 0.085(2) 0.0263(18) -0.0121(18) -0.0104(19)
C6 0.0611(18) 0.0453(16) 0.0555(17) 0.0091(14) -0.0133(14) -0.0073(13)
C7 0.084(2) 0.0377(15) 0.075(2) 0.0066(16) -0.0213(18) -0.0018(15)
C8 0.095(2) 0.0416(16) 0.0577(19) -0.0157(17) -0.0144(18) 0.0065(14)
C9 0.0668(18) 0.0465(15) 0.0434(16) -0.0115(14) -0.0028(13) -0.0023(13)
C10 0.0536(16) 0.0352(13) 0.0367(14) -0.0018(12) -0.0026(11) -0.0004(11)
C11 0.0448(14) 0.0448(14) 0.0343(14) -0.0060(12) 0.0035(11) -0.0049(12)

loop_
_atom_type_symbol
_atom_type_description
_atom_type_scat_dispersion_real
_atom_type_scat_dispersion_imag
_atom_type_scat_source
C C 0.0033 0.0016 'International Tables Vol C Tables 4.2.6.8 and 6.1.1.4'
H H 0.0000 0.0000 'International Tables Vol C Tables 4.2.6.8 and 6.1.1.4'
N N 0.0061 0.0033 'International Tables Vol C Tables 4.2.6.8 and 6.1.1.4'
O O 0.0106 0.0060 'International Tables Vol C Tables 4.2.6.8 and 6.1.1.4'

loop_
_geom_angle_atom_site_label_1
_geom_angle_atom_site_label_2
_geom_angle_atom_site_label_3
_geom_angle_site_symmetry_3
_geom_angle
_geom_angle_publ_flag
C11 N1 C10 . 125.5(2) yes
C11 N1 H1A . 117.3 ?
C10 N1 H1A . 117.3 ?
C2 C1 C10 . 123.5(2) ?
C2 C1 C6 . 118.6(2) ?
C10 C1 C6 . 118.0(2) ?
C3 C2 C1 . 120.7(3) ?
C3 C2 H2A . 119.6 ?
C1 C2 H2A . 119.6 ?
C2 C3 C4 . 120.7(3) ?
C2 C3 H3A . 119.7 ?
C4 C3 H3A . 119.7 ?
C5 C4 C3 . 120.2(3) ?
C5 C4 H4A . 119.9 ?
C3 C4 H4A . 119.9 ?
C4 C5 C6 . 121.7(3) ?
C4 C5 H5A . 119.2 ?
C6 C5 H5A . 119.2 ?
C7 C6 C5 . 122.7(3) ?
C7 C6 C1 . 119.1(3) ?
C5 C6 C1 . 118.1(3) ?
C8 C7 C6 . 121.0(3) ?
C8 C7 H7A . 119.5 ?
C6 C7 H7A . 119.5 ?
C7 C8 C9 . 120.9(3) ?
C7 C8 H8A . 119.5 ?
C9 C8 H8A . 119.5 ?
C10 C9 C8 . 119.7(3) ?
C10 C9 H9A . 120.1 ?
C8 C9 H9A . 120.1 ?
C9 C10 C1 . 121.2(2) ?
C9 C10 N1 . 120.5(2) yes
C1 C10 N1 . 118.4(2) yes
O1 C11 N1 . 126.1(2) yes
O1 C11 C11 3_576 121.6(3) yes
N1 C11 C11 3_576 112.3(3) yes

loop_
_geom_bond_atom_site_label_1
_geom_bond_atom_site_label_2
_geom_bond_site_symmetry_2
_geom_bond_distance
_geom_bond_publ_flag
O1 C11 . 1.220(3) yes
N1 C11 . 1.344(3) yes
N1 C10 . 1.432(3) yes
N1 H1A . 0.8600 ?
C1 C2 . 1.415(4) ?
C1 C10 . 1.429(3) ?
C1 C6 . 1.430(4) ?
C2 C3 . 1.363(4) ?
C2 H2A . 0.9300 ?
C3 C4 . 1.398(5) ?
C3 H3A . 0.9300 ?
C4 C5 . 1.350(4) ?
C4 H4A . 0.9300 ?
C5 C6 . 1.415(4) ?
C5 H5A . 0.9300 ?
C6 C7 . 1.411(4) ?
C7 C8 . 1.352(4) ?
C7 H7A . 0.9300 ?
C8 C9 . 1.416(4) ?
C8 H8A . 0.9300 ?
C9 C10 . 1.363(3) ?
C9 H9A . 0.9300 ?
C11 C11 3_576 1.544(5) yes

loop_
_geom_hbond_atom_site_label_D
_geom_hbond_atom_site_label_H
_geom_hbond_atom_site_label_A
_geom_hbond_site_symmetry_A
_geom_hbond_distance_DH
_geom_hbond_distance_HA
_geom_hbond_distance_DA
_geom_hbond_angle_DHA
_geom_hbond_publ_flag
C2 H2A Cg2 4_564 0.93 2.97 3.548 122 yes
C7 H7A Cg1 4_555 0.93 3.18 3.836 129 yes
N1 H1A O1 3_576 0.86 2.30 2.700(3) 108 yes
N1 H1A O1 4_575 0.86 2.54 3.116(3) 125 yes
C9 H9A O1 1_555 0.93 2.52 2.954(3) 109 yes
C9 H9A O1 2_546 0.93 2.49 3.272(4) 141 yes

loop_
_geom_torsion_atom_site_label_1
_geom_torsion_atom_site_label_2
_geom_torsion_atom_site_label_3
_geom_torsion_atom_site_label_4
_geom_torsion_site_symmetry_4
_geom_torsion
C10 C1 C2 C3 . 179.7(2)
C6 C1 C2 C3 . 1.0(4)
C1 C2 C3 C4 . -0.3(4)
C2 C3 C4 C5 . -0.5(5)
C3 C4 C5 C6 . 0.5(5)
C4 C5 C6 C7 . -177.6(3)
C4 C5 C6 C1 . 0.2(4)
C2 C1 C6 C7 . 177.0(2)
C10 C1 C6 C7 . -1.8(3)
C2 C1 C6 C5 . -0.9(4)
C10 C1 C6 C5 . -179.7(2)
C5 C6 C7 C8 . 178.1(3)
C1 C6 C7 C8 . 0.3(4)
C6 C7 C8 C9 . 1.2(4)
C7 C8 C9 C10 . -1.1(4)
C8 C9 C10 C1 . -0.6(4)
C8 C9 C10 N1 . 179.0(2)
C2 C1 C10 C9 . -176.7(2)
C6 C1 C10 C9 . 2.0(3)
C2 C1 C10 N1 . 3.7(3)
C6 C1 C10 N1 . -177.6(2)
C11 N1 C10 C9 . 38.2(3)
C11 N1 C10 C1 . -142.2(2)
C10 N1 C11 O1 . 3.2(4)
C10 N1 C11 C11 3_576 -177.5(2)
